data_7251492
loop_
_publ_author_name
'Charkin, Dmitri'
'Grishaev, Vasili'
'Kireev, Vadim'
'Volkov, Sergey'
'Arsent'ev, Maxim'
'Vorobiev, Stepan'
'Gosteva, Alevtina'
'Kompanchenko, Alena'
'Khasanov, Kirill'
'Krzhizhanovskaya, Maria'
'Aksenov, Sergey'
'Pet\<r\'i\<cek, V\'aclav'

_publ_section_title
;
 The first lead perrhenate crown ether complex
 [Pb(12-crown-4)(H2O)(ReO4)2]: from rotation of the ReO4 tetrahedra in the
 (3 + 1)D space using constrained Legendre functions to rotation in the 3D
 space
;
_journal_issue 5
_journal_name_full CrystEngComm
_journal_page_first 1000
_journal_page_last 1007
_journal_paper_doi 10.1039/D5CE01087J
_journal_volume 28
_journal_year 2026
_chemical_formula_sum 'C8 H18 O13 Pb Re2'
_chemical_formula_weight 901.8
_space_group_IT_number 14
_space_group_name_Hall '-P 2ybc'
_space_group_name_H-M_alt 'P 1 21/c 1'
_symmetry_cell_setting monoclinic
_symmetry_Int_Tables_number 14
_symmetry_space_group_name_Hall '-P 2ybc'
_symmetry_space_group_name_H-M 'P 1 21/c 1'
_audit_update_record
;
2025-10-30 deposited with the CCDC.	2026-01-05 downloaded from the CCDC.
;
_cell_angle_alpha 90
_cell_angle_beta 100.755(3)
_cell_angle_gamma 90
_cell_formula_units_Z 4
_cell_length_a 7.9684(3)
_cell_length_b 28.1002(13)
_cell_length_c 7.9792(4)
_cell_measurement_reflns_used 4494
_cell_measurement_temperature 295.66
_cell_measurement_theta_max 30.77
_cell_measurement_theta_min 3.62
_cell_volume 1755.27(14)
_computing_cell_refinement 'CrysAlisPro 1.171.44.85 (Rigaku OD, 2024)'
_computing_data_collection 'CrysAlisPro system (CCD 41.123a 64-bit (release 20-01-2022))'
_computing_data_reduction 'CrysAlisPro 1.171.44.85 (Rigaku OD, 2024)'
_diffrn_ambient_temperature 295.66
_diffrn_detector 'Hybrid Pixel Array Detector'
_diffrn_detector_area_resol_mean 10.0000
_diffrn_measured_fraction_theta_full 0.97
_diffrn_measured_fraction_theta_max 0.75
_diffrn_measurement_device_type 'XtaLAB Synergy, Dualflex, HyPix'
_diffrn_measurement_method '\w scans'
_diffrn_radiation_monochromator mirror
_diffrn_radiation_probe x-ray
_diffrn_radiation_source 'X-ray tube'
_diffrn_radiation_type 'Mo K\a'
_diffrn_radiation_wavelength 0.71073
_diffrn_reflns_av_R_equivalents 0.036
_diffrn_reflns_av_unetI/netI 0.04
_diffrn_reflns_limit_h_max 10
_diffrn_reflns_limit_h_min -8
_diffrn_reflns_limit_k_max 34
_diffrn_reflns_limit_k_min -37
_diffrn_reflns_limit_l_max 10
_diffrn_reflns_limit_l_min -11
_diffrn_reflns_number 10100
_diffrn_reflns_theta_full 25.56
_diffrn_reflns_theta_max 30.73
_diffrn_reflns_theta_min 3.39
_diffrn_source 'micro-focus sealed X-ray tube'
_exptl_absorpt_coefficient_mu 23.385
_exptl_absorpt_correction_T_max 0.263
_exptl_absorpt_correction_T_min 0.069
_exptl_absorpt_correction_type analytical
_exptl_absorpt_process_details
;
CrysAlisPro 1.171.44.85 (Rigaku Oxford Diffraction, 2024)
Analytical numeric absorption correction using a multifaceted crystal
model based on expressions derived by R.C. Clark & J.S. Reid.
(Clark, R. C. & Reid, J. S. (1995). Acta Cryst. A51, 887-897)
Empirical absorption correction using spherical harmonics,
implemented in SCALE3 ABSPACK scaling algorithm.
;
_exptl_crystal_colour colorless
_exptl_crystal_density_diffrn 3.4126
_exptl_crystal_description prizm
_exptl_crystal_F_000 1608
_exptl_crystal_size_max 0.381
_exptl_crystal_size_mid 0.143
_exptl_crystal_size_min 0.074
_refine_diff_density_max 5.31
_refine_diff_density_min -2.51
_refine_ls_extinction_method none
_refine_ls_goodness_of_fit_gt 1.8052
_refine_ls_goodness_of_fit_ref 1.6408
_refine_ls_hydrogen_treatment constr
_refine_ls_number_constraints 72
_refine_ls_number_parameters 231
_refine_ls_number_reflns 4122
_refine_ls_number_restraints 2
_refine_ls_R_factor_all 0.0688
_refine_ls_R_factor_gt 0.0401
_refine_ls_shift/su_max 0.0486
_refine_ls_shift/su_mean 0.0029
_refine_ls_structure_factor_coef F
_refine_ls_weighting_details w=1/(\s^2^(F)+0.01F^2^)
_refine_ls_weighting_scheme sigma
_refine_ls_wR_factor_gt 0.0374
_refine_ls_wR_factor_ref 0.0406
_reflns_number_gt 2964
_reflns_number_total 4122
_reflns_threshold_expression I>3\s(I)
_cod_data_source_file d5ce01087j5.cif
_cod_data_source_block I
_cod_depositor_comments
;
The following automatic conversions were performed:

data item '_diffrn_radiation_probe' value 'X-ray' was changed to
'x-ray' in accordance with the
/home/data/users/saulius/crontab/automatic-downloads/rss-feeds/RSC/lib/dictionaries/cif_core.dic
dictionary named 'cif_core.dic' version 2.4.2 last updated on
2011-04-26.

Automatic conversion script
Id: cif_fix_values 8170 2020-07-09 18:12:32Z antanas 
;
_cod_original_sg_symbol_Hall '-P 2ycb'
_cod_original_formula_sum 'C8 H18 O13 Pb1 Re2'
_cod_database_code 7251492

loop_
_space_group_symop_id
_space_group_symop_operation_xyz
1 x,y,z
2 -x,y+1/2,-z+1/2
3 -x,-y,-z
4 x,-y+1/2,z+1/2

loop_
_atom_site_label
_atom_site_type_symbol
_atom_site_fract_x
_atom_site_fract_y
_atom_site_fract_z
_atom_site_adp_type
_atom_site_U_iso_or_equiv
_atom_site_site_symmetry_multiplicity
_atom_site_occupancy
_atom_site_calc_flag
_atom_site_refinement_flags
_atom_site_disorder_assembly
_atom_site_disorder_group
Pb1 Pb 0.76021(4) 0.146452(14) 0.12267(5) Uani 0.02930(12) 4 1 d . . .
Re1 Re 0.58143(5) 0.210682(15) -0.31401(5) Uani 0.03231(13) 4 1 d . . .
Re2 Re 0.50246(7) 0.048427(18) -0.24527(6) Uani 0.04254(16) 4 1 d . . .
O1 O 1.0470(7) 0.1991(2) 0.1878(8) Uani 0.031(2) 4 1 d . . .
O2 O 0.8929(8) 0.0695(3) 0.2766(9) Uani 0.041(2) 4 1 d . . .
O3 O 1.0289(8) 0.1118(2) 0.0175(9) Uani 0.036(2) 4 1 d . . .
O4 O 0.9117(8) 0.1553(2) 0.4466(8) Uani 0.034(2) 4 1 d . . .
O5 O 0.6331(11) 0.2688(3) -0.3474(11) Uani 0.066(3) 4 1 d . . .
O6 O 0.4057(11) 0.2108(3) -0.2204(12) Uani 0.064(4) 4 1 d . . .
O7 O 0.5342(8) 0.0991(3) 0.2545(5) Uani 0.072(4) 4 1 d . . .
O8 O 0.5304(11) 0.1817(4) -0.5024(11) Uani 0.072(4) 4 1 d . . .
O9 O 0.6059(13) 0.0843(4) -0.0867(11) Uani 0.082(4) 4 1 d . . .
O10 O 0.7515(9) 0.1828(3) -0.1846(9) Uani 0.049(3) 4 1 d . . .
O11 O 0.455(2) 0.0774(7) -0.4270(16) Uani 0.189(10) 4 1 d . . .
O12 O 0.345(3) 0.0296(8) -0.2160(17) Uani 0.282(11) 4 1 d . . .
O13 O 0.609(3) 0.0055(7) -0.260(3) Uani 0.362(15) 4 1 d . . .
C1 C 0.9848(15) 0.0717(4) 0.4495(14) Uani 0.052(4) 4 1 d . . .
C2 C 0.9748(13) 0.0419(4) 0.1645(16) Uani 0.049(4) 4 1 d . . .
C3 C 1.1479(12) 0.1483(4) -0.0087(13) Uani 0.037(3) 4 1 d . . .
C4 C 0.9057(13) 0.1113(4) 0.5355(13) Uani 0.043(4) 4 1 d . . .
C5 C 1.0676(13) 0.2187(4) 0.3572(14) Uani 0.041(4) 4 1 d . . .
C6 C 1.1093(14) 0.0703(4) 0.1016(14) Uani 0.048(4) 4 1 d . . .
C7 C 1.1979(12) 0.1781(4) 0.1524(12) Uani 0.036(3) 4 1 d . . .
C8 C 1.0663(13) 0.1819(4) 0.4920(13) Uani 0.043(4) 4 1 d . . .
H1c1 H 1.102554 0.07907 0.449632 Uiso 0.0621 4 1 d . . .
H2c1 H 0.971905 0.042186 0.506033 Uiso 0.0621 4 1 d . . .
H1c2 H 0.891151 0.031399 0.069075 Uiso 0.0584 4 1 d . . .
H2c2 H 1.025641 0.014217 0.223442 Uiso 0.0584 4 1 d . . .
H1c3 H 1.096424 0.168367 -0.101427 Uiso 0.0439 4 1 d . . .
H2c3 H 1.248123 0.133849 -0.037086 Uiso 0.0439 4 1 d . . .
H1c4 H 0.78913 0.103451 0.538759 Uiso 0.0511 4 1 d . . .
H2c4 H 0.965941 0.114645 0.650848 Uiso 0.0511 4 1 d . . .
H1c5 H 0.978911 0.241554 0.361445 Uiso 0.0492 4 1 d . . .
H2c5 H 1.172427 0.236406 0.38187 Uiso 0.0492 4 1 d . . .
H1c6 H 1.195182 0.079855 0.196648 Uiso 0.0581 4 1 d . . .
H2c6 H 1.157776 0.051649 0.021749 Uiso 0.0581 4 1 d . . .
H1c7 H 1.247384 0.157919 0.245622 Uiso 0.0437 4 1 d . . .
H2c7 H 1.275869 0.20263 0.132831 Uiso 0.0437 4 1 d . . .
H1c8 H 1.162404 0.161018 0.495856 Uiso 0.0517 4 1 d . . .
H2c8 H 1.068619 0.197206 0.599938 Uiso 0.0517 4 1 d . . .
H1o7 H 0.57996 0.078781 0.170581 Uiso 0.086929(17) 4 1 d . . .
H2o7 H 0.518175 0.113085 0.359358 Uiso 0.086929(17) 4 1 d . . .

loop_
_atom_site_aniso_label
_atom_site_aniso_type_symbol
_atom_site_aniso_U_11
_atom_site_aniso_U_22
_atom_site_aniso_U_33
_atom_site_aniso_U_12
_atom_site_aniso_U_13
_atom_site_aniso_U_23
Pb1 Pb 0.02499(17) 0.0224(2) 0.0365(2) -0.00112(15) -0.00460(14) -0.00120(17)
Re1 Re 0.02855(19) 0.0263(2) 0.0379(2) -0.00242(17) -0.00478(16) 0.00198(19)
Re2 Re 0.0524(3) 0.0335(3) 0.0389(3) -0.0072(2) 0.0013(2) -0.0064(2)
O1 O 0.028(3) 0.024(4) 0.039(4) 0.000(3) -0.001(3) -0.003(3)
O2 O 0.043(4) 0.025(4) 0.053(4) 0.005(3) 0.001(3) 0.000(4)
O3 O 0.036(3) 0.024(4) 0.048(4) -0.003(3) 0.008(3) -0.003(3)
O4 O 0.040(4) 0.029(4) 0.033(4) -0.006(3) 0.004(3) 0.000(3)
O5 O 0.072(5) 0.028(5) 0.087(7) -0.009(4) -0.010(5) 0.028(5)
O6 O 0.055(5) 0.053(6) 0.088(7) -0.012(4) 0.022(5) -0.012(5)
O7 O 0.036(4) 0.120(9) 0.064(6) -0.018(5) 0.017(4) -0.004(6)
O8 O 0.069(6) 0.075(7) 0.059(5) 0.017(5) -0.019(4) -0.026(5)
O9 O 0.101(7) 0.073(7) 0.063(6) -0.040(6) -0.004(5) -0.024(5)
O10 O 0.046(4) 0.055(5) 0.043(4) 0.018(4) -0.005(3) 0.005(4)
O11 O 0.243(19) 0.203(19) 0.090(10) -0.133(16) -0.053(10) 0.053(11)
O12 O 0.42(2) 0.34(2) 0.091(10) -0.026(10) 0.078(11) -0.015(11)
O13 O 0.22(2) 0.31(2) 0.51(3) 0.015(9) -0.053(16) -0.12(2)
C1 C 0.067(7) 0.033(7) 0.049(7) 0.000(6) -0.006(6) 0.018(6)
C2 C 0.040(6) 0.019(6) 0.085(9) 0.004(5) 0.007(6) -0.003(6)
C3 C 0.033(5) 0.033(6) 0.042(6) -0.006(4) 0.001(4) 0.001(5)
C4 C 0.054(6) 0.040(7) 0.030(5) -0.004(5) -0.002(5) 0.007(5)
C5 C 0.046(6) 0.017(5) 0.057(7) -0.015(5) 0.001(5) -0.011(5)
C6 C 0.049(6) 0.034(7) 0.061(7) 0.018(5) 0.006(5) -0.001(6)
C7 C 0.029(5) 0.042(7) 0.038(6) -0.003(5) 0.006(4) 0.003(5)
C8 C 0.041(6) 0.045(7) 0.040(6) -0.017(5) 0.000(5) -0.006(5)

loop_
_atom_type_symbol
_atom_type_scat_dispersion_real
_atom_type_scat_dispersion_imag
_atom_type_scat_source
C 0.0033 0.0016 'International Tables Vol C tables 4.2.6.8 and 6.1.1.1'
H 0.0000 0.0000 'International Tables Vol C tables 4.2.6.8 and 6.1.1.1'
O 0.0106 0.0060 'International Tables Vol C tables 4.2.6.8 and 6.1.1.1'
Pb -3.3944 10.1111 'International Tables Vol C tables 4.2.6.8 and 6.1.1.1'
Re -1.0185 7.2310 'International Tables Vol C tables 4.2.6.8 and 6.1.1.1'

loop_
_exptl_crystal_face_index_h
_exptl_crystal_face_index_k
_exptl_crystal_face_index_l
_exptl_crystal_face_perp_dist
? ? ? ?

loop_
_geom_angle_atom_site_label_1
_geom_angle_atom_site_label_2
_geom_angle_atom_site_label_3
_geom_angle_site_symmetry_1
_geom_angle_site_symmetry_2
_geom_angle_site_symmetry_3
_geom_angle
_geom_angle_publ_flag
Re1 Pb1 Re1 . . 4_555 66.781(10) ?
Re1 Pb1 Re2 . . . 68.859(11) ?
Re1 Pb1 O1 . . . 94.17(13) ?
Re1 Pb1 O2 . . . 147.33(16) ?
Re1 Pb1 O3 . . . 93.96(15) ?
Re1 Pb1 O4 . . . 147.28(15) ?
Re1 Pb1 O5 . . 4_555 65.3(2) ?
Re1 Pb1 O7 . . . 115.22(10) ?
Re1 Pb1 O9 . . . 71.7(2) ?
Re1 Pb1 O10 . . . 20.32(16) ?
Re1 Pb1 C1 . . . 165.0(2) ?
Re1 Pb1 C2 . . . 125.2(2) ?
Re1 Pb1 C3 . . . 85.47(16) ?
Re1 Pb1 C4 . . . 169.14(19) ?
Re1 Pb1 C5 . . . 108.20(17) ?
Re1 Pb1 C6 . . . 113.08(19) ?
Re1 Pb1 C7 . . . 97.59(16) ?
Re1 Pb1 C8 . . . 132.42(18) ?
Re1 Pb1 H1o7 . . . 111.490(12) ?
Re1 Pb1 H2o7 . . . 121.023(11) ?
Re1 Pb1 Re2 4_555 . . 123.632(12) ?
Re1 Pb1 O1 4_555 . . 75.71(14) ?
Re1 Pb1 O2 4_555 . . 145.88(16) ?
Re1 Pb1 O3 4_555 . . 133.46(15) ?
Re1 Pb1 O4 4_555 . . 84.22(15) ?
Re1 Pb1 O5 4_555 . 4_555 3.52(18) ?
Re1 Pb1 O7 4_555 . . 99.14(15) ?
Re1 Pb1 O9 4_555 . . 125.5(2) ?
Re1 Pb1 O10 4_555 . . 78.29(18) ?
Re1 Pb1 C1 4_555 . . 126.45(19) ?
Re1 Pb1 C2 4_555 . . 165.14(19) ?
Re1 Pb1 C3 4_555 . . 110.85(17) ?
Re1 Pb1 C4 4_555 . . 102.44(19) ?
Re1 Pb1 C5 4_555 . . 66.80(17) ?
Re1 Pb1 C6 4_555 . . 147.85(18) ?
Re1 Pb1 C7 4_555 . . 95.75(17) ?
Re1 Pb1 C8 4_555 . . 80.51(18) ?
Re1 Pb1 H1o7 4_555 . . 119.084(13) ?
Re1 Pb1 H2o7 4_555 . . 87.329(11) ?
Re2 Pb1 O1 . . . 140.45(14) ?
Re2 Pb1 O2 . . . 83.66(15) ?
Re2 Pb1 O3 . . . 81.78(14) ?
Re2 Pb1 O4 . . . 143.57(15) ?
Re2 Pb1 O5 . . 4_555 120.40(18) ?
Re2 Pb1 O7 . . . 70.66(11) ?
Re2 Pb1 O9 . . . 2.9(2) ?
Re2 Pb1 O10 . . . 71.67(17) ?
Re2 Pb1 C1 . . . 103.60(18) ?
Re2 Pb1 C2 . . . 71.13(18) ?
Re2 Pb1 C3 . . . 98.30(16) ?
Re2 Pb1 C4 . . . 120.57(18) ?
Re2 Pb1 C5 . . . 162.82(19) ?
Re2 Pb1 C6 . . . 81.87(17) ?
Re2 Pb1 C7 . . . 123.15(16) ?
Re2 Pb1 C8 . . . 155.33(18) ?
Re2 Pb1 H1o7 . . . 52.139(10) ?
Re2 Pb1 H2o7 . . . 87.097(12) ?
O1 Pb1 O2 . . . 96.29(19) ?
O1 Pb1 O3 . . . 63.4(2) ?
O1 Pb1 O4 . . . 62.9(2) ?
O1 Pb1 O5 . . 4_555 79.1(2) ?
O1 Pb1 O7 . . . 145.75(17) ?
O1 Pb1 O9 . . . 141.9(3) ?
O1 Pb1 O10 . . . 80.9(2) ?
O1 Pb1 C1 . . . 83.7(2) ?
O1 Pb1 C2 . . . 93.6(2) ?
O1 Pb1 C3 . . . 43.3(2) ?
O1 Pb1 C4 . . . 81.4(2) ?
O1 Pb1 C5 . . . 23.1(2) ?
O1 Pb1 C6 . . . 72.2(2) ?
O1 Pb1 C7 . . . 20.7(2) ?
O1 Pb1 C8 . . . 42.9(2) ?
O1 Pb1 H1o7 . . . 153.66(13) ?
O1 Pb1 H2o7 . . . 130.85(14) ?
O2 Pb1 O3 . . . 63.9(2) ?
O2 Pb1 O4 . . . 63.1(2) ?
O2 Pb1 O5 . . 4_555 147.2(3) ?
O2 Pb1 O7 . . . 68.8(2) ?
O2 Pb1 O9 . . . 81.1(3) ?
O2 Pb1 O10 . . . 134.0(2) ?
O2 Pb1 C1 . . . 20.4(2) ?
O2 Pb1 C2 . . . 23.3(3) ?
O2 Pb1 C3 . . . 81.2(2) ?
O2 Pb1 C4 . . . 43.5(2) ?
O2 Pb1 C5 . . . 92.8(2) ?
O2 Pb1 C6 . . . 43.0(3) ?
O2 Pb1 C7 . . . 82.5(2) ?
O2 Pb1 C8 . . . 72.0(2) ?
O2 Pb1 H1o7 . . . 58.86(15) ?
O2 Pb1 H2o7 . . . 72.85(16) ?
O3 Pb1 O4 . . . 95.5(2) ?
O3 Pb1 O5 . . 4_555 136.0(3) ?
O3 Pb1 O7 . . . 127.1(2) ?
O3 Pb1 O9 . . . 81.9(3) ?
O3 Pb1 O10 . . . 74.3(2) ?
O3 Pb1 C1 . . . 71.8(2) ?
O3 Pb1 C2 . . . 44.2(3) ?
O3 Pb1 C3 . . . 22.7(2) ?
O3 Pb1 C4 . . . 92.9(2) ?
O3 Pb1 C5 . . . 81.6(2) ?
O3 Pb1 C6 . . . 20.9(2) ?
O3 Pb1 C7 . . . 43.0(2) ?
O3 Pb1 C8 . . . 84.0(2) ?
O3 Pb1 H1o7 . . . 107.31(15) ?
O3 Pb1 H2o7 . . . 136.22(15) ?
O4 Pb1 O5 . . 4_555 86.5(2) ?
O4 Pb1 O7 . . . 82.97(17) ?
O4 Pb1 O9 . . . 140.7(3) ?
O4 Pb1 O10 . . . 142.7(2) ?
O4 Pb1 C1 . . . 42.8(2) ?
O4 Pb1 C2 . . . 81.7(2) ?
O4 Pb1 C3 . . . 91.4(2) ?
O4 Pb1 C4 . . . 23.0(2) ?
O4 Pb1 C5 . . . 43.0(2) ?
O4 Pb1 C6 . . . 83.3(2) ?
O4 Pb1 C7 . . . 69.5(2) ?
O4 Pb1 C8 . . . 20.0(2) ?
O4 Pb1 H1o7 . . . 95.38(15) ?
O4 Pb1 H2o7 . . . 69.81(15) ?
O5 Pb1 O7 4_555 . . 96.8(3) ?
O5 Pb1 O9 4_555 . . 122.2(3) ?
O5 Pb1 O10 4_555 . . 77.8(3) ?
O5 Pb1 C1 4_555 . . 128.3(3) ?
O5 Pb1 C2 4_555 . . 168.0(3) ?
O5 Pb1 C3 4_555 . . 113.5(3) ?
O5 Pb1 C4 4_555 . . 104.0(3) ?
O5 Pb1 C5 4_555 . . 70.3(2) ?
O5 Pb1 C6 4_555 . . 151.2(3) ?
O5 Pb1 C7 4_555 . . 99.1(3) ?
O5 Pb1 C8 4_555 . . 83.6(3) ?
O5 Pb1 H1o7 4_555 . . 116.3(2) ?
O5 Pb1 H2o7 4_555 . . 85.6(2) ?
O7 Pb1 O9 . . . 68.5(3) ?
O7 Pb1 O10 . . . 132.00(18) ?
O7 Pb1 C1 . . . 72.2(2) ?
O7 Pb1 C2 . . . 83.8(2) ?
O7 Pb1 C3 . . . 148.8(2) ?
O7 Pb1 C4 . . . 66.5(2) ?
O7 Pb1 C5 . . . 123.6(2) ?
O7 Pb1 C6 . . . 108.6(2) ?
O7 Pb1 C7 . . . 147.11(19) ?
O7 Pb1 C8 . . . 102.9(2) ?
O7 Pb1 H1o7 . . . 22.48(14) ?
O7 Pb1 H2o7 . . . 16.76(12) ?
O9 Pb1 O10 . . . 74.5(3) ?
O9 Pb1 C1 . . . 100.9(3) ?
O9 Pb1 C2 . . . 69.2(3) ?
O9 Pb1 C3 . . . 99.2(3) ?
O9 Pb1 C4 . . . 117.7(3) ?
O9 Pb1 C5 . . . 163.5(3) ?
O9 Pb1 C6 . . . 81.0(3) ?
O9 Pb1 C7 . . . 123.9(3) ?
O9 Pb1 C8 . . . 153.0(3) ?
O9 Pb1 H1o7 . . . 49.5(2) ?
O9 Pb1 H2o7 . . . 85.0(2) ?
O10 Pb1 C1 . . . 146.1(3) ?
O10 Pb1 C2 . . . 110.6(3) ?
O10 Pb1 C3 . . . 65.3(2) ?
O10 Pb1 C4 . . . 161.4(2) ?
O10 Pb1 C5 . . . 99.7(2) ?
O10 Pb1 C6 . . . 94.3(3) ?
O10 Pb1 C7 . . . 79.7(2) ?
O10 Pb1 C8 . . . 123.3(2) ?
O10 Pb1 H1o7 . . . 121.91(16) ?
O10 Pb1 H2o7 . . . 140.65(15) ?
C1 Pb1 C2 . . . 40.5(3) ?
C1 Pb1 C3 . . . 82.8(3) ?
C1 Pb1 C4 . . . 24.8(3) ?
C1 Pb1 C5 . . . 75.0(2) ?
C1 Pb1 C6 . . . 52.1(3) ?
C1 Pb1 C7 . . . 75.3(3) ?
C1 Pb1 C8 . . . 52.5(3) ?
C1 Pb1 H1o7 . . . 70.00(19) ?
C1 Pb1 H2o7 . . . 70.0(2) ?
C2 Pb1 C3 . . . 65.0(3) ?
C2 Pb1 C4 . . . 65.2(3) ?
C2 Pb1 C5 . . . 99.4(2) ?
C2 Pb1 C6 . . . 24.8(3) ?
C2 Pb1 C7 . . . 74.9(2) ?
C2 Pb1 C8 . . . 84.6(3) ?
C2 Pb1 H1o7 . . . 67.17(18) ?
C2 Pb1 H2o7 . . . 92.2(2) ?
C3 Pb1 C4 . . . 97.8(2) ?
C3 Pb1 C5 . . . 64.5(2) ?
C3 Pb1 C6 . . . 40.2(3) ?
C3 Pb1 C7 . . . 25.0(2) ?
C3 Pb1 C8 . . . 74.7(2) ?
C3 Pb1 H1o7 . . . 130.02(17) ?
C3 Pb1 H2o7 . . . 152.81(16) ?
C4 Pb1 C5 . . . 64.5(3) ?
C4 Pb1 C6 . . . 75.1(3) ?
C4 Pb1 C7 . . . 81.8(2) ?
C4 Pb1 C8 . . . 40.2(3) ?
C4 Pb1 H1o7 . . . 74.33(18) ?
C4 Pb1 H2o7 . . . 57.47(18) ?
C5 Pb1 C6 . . . 84.1(2) ?
C5 Pb1 C7 . . . 39.7(3) ?
C5 Pb1 C8 . . . 24.4(3) ?
C5 Pb1 H1o7 . . . 138.39(18) ?
C5 Pb1 H2o7 . . . 107.96(19) ?
C6 Pb1 C7 . . . 52.1(2) ?
C6 Pb1 C8 . . . 77.7(2) ?
C6 Pb1 H1o7 . . . 91.55(18) ?
C6 Pb1 H2o7 . . . 115.60(19) ?
C7 Pb1 C8 . . . 51.0(2) ?
C7 Pb1 H1o7 . . . 140.94(17) ?
C7 Pb1 H2o7 . . . 138.64(15) ?
C8 Pb1 H1o7 . . . 114.43(18) ?
C8 Pb1 H2o7 . . . 89.34(18) ?
H1o7 Pb1 H2o7 . . . 38.649(6) ?
Pb1 Re1 Pb1 . . 4_554 117.102(11) ?
Pb1 Re1 O5 . . . 121.0(3) ?
Pb1 Re1 O6 . . . 78.8(3) ?
Pb1 Re1 O8 . . . 123.5(3) ?
Pb1 Re1 O10 . . . 32.1(3) ?
Pb1 Re1 O5 4_554 . . 5.4(3) ?
Pb1 Re1 O6 4_554 . . 111.4(3) ?
Pb1 Re1 O8 4_554 . . 111.9(3) ?
Pb1 Re1 O10 4_554 . . 104.6(3) ?
O5 Re1 O6 . . . 107.8(4) ?
O5 Re1 O8 . . . 110.2(5) ?
O5 Re1 O10 . . . 109.8(4) ?
O6 Re1 O8 . . . 108.0(4) ?
O6 Re1 O10 . . . 110.8(4) ?
O8 Re1 O10 . . . 110.2(4) ?
Pb1 Re2 O9 . . . 4.4(3) ?
Pb1 Re2 O11 . . . 106.9(6) ?
Pb1 Re2 O12 . . . 117.0(7) ?
Pb1 Re2 O13 . . . 111.6(8) ?
O9 Re2 O11 . . . 111.3(7) ?
O9 Re2 O12 . . . 114.7(7) ?
O9 Re2 O13 . . . 109.4(9) ?
O11 Re2 O12 . . . 105.2(9) ?
O11 Re2 O13 . . . 111.9(12) ?
O12 Re2 O13 . . . 104.2(12) ?
Pb1 O1 C5 . . . 109.6(5) ?
Pb1 O1 C7 . . . 117.1(5) ?
C5 O1 C7 . . . 113.3(7) ?
Pb1 O2 C1 . . . 120.3(6) ?
Pb1 O2 C2 . . . 110.3(6) ?
C1 O2 C2 . . . 114.5(8) ?
Pb1 O3 C3 . . . 112.3(5) ?
Pb1 O3 C6 . . . 118.1(6) ?
C3 O3 C6 . . . 113.5(7) ?
Pb1 O4 C4 . . . 110.6(5) ?
Pb1 O4 C8 . . . 120.7(6) ?
C4 O4 C8 . . . 115.7(7) ?
Pb1 O5 Re1 4_554 . . 171.1(5) ?
Pb1 O7 H1o7 . . . 69.9(3) ?
Pb1 O7 H2o7 . . . 111.0(5) ?
H1o7 O7 H2o7 . . . 161.5(6) ?
Pb1 O9 Re2 . . . 172.7(6) ?
Pb1 O10 Re1 . . . 127.6(4) ?
Pb1 C1 O2 . . . 39.3(4) ?
Pb1 C1 C4 . . . 72.7(5) ?
Pb1 C1 H1c1 . . . 103.43 ?
Pb1 C1 H2c1 . . . 140.47 ?
O2 C1 C4 . . . 106.8(8) ?
O2 C1 H1c1 . . . 109.47 ?
O2 C1 H2c1 . . . 109.47 ?
C4 C1 H1c1 . . . 109.47 ?
C4 C1 H2c1 . . . 109.47 ?
H1c1 C1 H2c1 . . . 112.06 ?
Pb1 C2 O2 . . . 46.4(4) ?
Pb1 C2 C6 . . . 83.4(6) ?
Pb1 C2 H1c2 . . . 85.79 ?
Pb1 C2 H2c2 . . . 155.81 ?
O2 C2 C6 . . . 111.1(9) ?
O2 C2 H1c2 . . . 109.47 ?
O2 C2 H2c2 . . . 109.47 ?
C6 C2 H1c2 . . . 109.47 ?
C6 C2 H2c2 . . . 109.47 ?
H1c2 C2 H2c2 . . . 107.78 ?
Pb1 C3 O3 . . . 44.9(4) ?
Pb1 C3 C7 . . . 81.9(5) ?
Pb1 C3 H1c3 . . . 88.01 ?
Pb1 C3 H2c3 . . . 154.06 ?
O3 C3 C7 . . . 110.2(8) ?
O3 C3 H1c3 . . . 109.47 ?
O3 C3 H2c3 . . . 109.47 ?
C7 C3 H1c3 . . . 109.47 ?
C7 C3 H2c3 . . . 109.47 ?
H1c3 C3 H2c3 . . . 108.69 ?
Pb1 C4 O4 . . . 46.4(4) ?
Pb1 C4 C1 . . . 82.5(6) ?
Pb1 C4 H1c4 . . . 86.36 ?
Pb1 C4 H2c4 . . . 155.79 ?
O4 C4 C1 . . . 110.9(9) ?
O4 C4 H1c4 . . . 109.47 ?
O4 C4 H2c4 . . . 109.47 ?
C1 C4 H1c4 . . . 109.47 ?
C1 C4 H2c4 . . . 109.47 ?
H1c4 C4 H2c4 . . . 108.03 ?
Pb1 C5 O1 . . . 47.2(4) ?
Pb1 C5 C8 . . . 83.3(6) ?
Pb1 C5 H1c5 . . . 87.68 ?
Pb1 C5 H2c5 . . . 156.62 ?
O1 C5 C8 . . . 113.3(8) ?
O1 C5 H1c5 . . . 109.47 ?
O1 C5 H2c5 . . . 109.47 ?
C8 C5 H1c5 . . . 109.47 ?
C8 C5 H2c5 . . . 109.47 ?
H1c5 C5 H2c5 . . . 105.36 ?
Pb1 C6 O3 . . . 40.9(5) ?
Pb1 C6 C2 . . . 71.8(6) ?
Pb1 C6 H1c6 . . . 104.14 ?
Pb1 C6 H2c6 . . . 141.17 ?
O3 C6 C2 . . . 107.7(8) ?
O3 C6 H1c6 . . . 109.47 ?
O3 C6 H2c6 . . . 109.47 ?
C2 C6 H1c6 . . . 109.47 ?
C2 C6 H2c6 . . . 109.47 ?
H1c6 C6 H2c6 . . . 111.19 ?
Pb1 C7 O1 . . . 42.2(4) ?
Pb1 C7 C3 . . . 73.0(5) ?
Pb1 C7 H1c7 . . . 99.19 ?
Pb1 C7 H2c7 . . . 145.44 ?
O1 C7 C3 . . . 107.5(7) ?
O1 C7 H1c7 . . . 109.47 ?
O1 C7 H2c7 . . . 109.47 ?
C3 C7 H1c7 . . . 109.47 ?
C3 C7 H2c7 . . . 109.47 ?
H1c7 C7 H2c7 . . . 111.42 ?
Pb1 C8 O4 . . . 39.4(4) ?
Pb1 C8 C5 . . . 72.3(5) ?
Pb1 C8 H1c8 . . . 105.78 ?
Pb1 C8 H2c8 . . . 139.06 ?
O4 C8 C5 . . . 107.5(7) ?
O4 C8 H1c8 . . . 109.47 ?
O4 C8 H2c8 . . . 109.47 ?
C5 C8 H1c8 . . . 109.47 ?
C5 C8 H2c8 . . . 109.47 ?
H1c8 C8 H2c8 . . . 111.34 ?
Pb1 H1o7 O7 . . . 87.6(4) ?
Pb1 H2o7 O7 . . . 52.2(4) ?

loop_
_geom_bond_atom_site_label_1
_geom_bond_atom_site_label_2
_geom_bond_site_symmetry_1
_geom_bond_site_symmetry_2
_geom_bond_distance
_geom_bond_publ_flag
Pb1 Re1 . . 3.9466(6) ?
Pb1 Re1 . 4_555 4.3209(7) ?
Pb1 Re2 . . 4.2632(7) ?
Pb1 O1 . . 2.691(6) ?
Pb1 O2 . . 2.611(7) ?
Pb1 O3 . . 2.629(7) ?
Pb1 O4 . . 2.652(6) ?
Pb1 O5 . 4_555 2.616(8) ?
Pb1 O7 . . 2.613(6) ?
Pb1 O9 . . 2.567(10) ?
Pb1 O10 . . 2.645(8) ?
Pb1 C1 . . 3.559(11) ?
Pb1 C2 . . 3.383(11) ?
Pb1 C3 . . 3.442(10) ?
Pb1 C4 . . 3.427(10) ?
Pb1 C5 . . 3.452(10) ?
Pb1 C6 . . 3.538(11) ?
Pb1 C7 . . 3.564(9) ?
Pb1 C8 . . 3.598(10) ?
Pb1 H1o7 . . 2.4556(4) ?
Pb1 H2o7 . . 3.0862(4) ?
Re1 O5 . . 1.717(8) ?
Re1 O6 . . 1.706(9) ?
Re1 O8 . . 1.690(9) ?
Re1 O10 . . 1.730(7) ?
Re2 O9 . . 1.705(9) ?
Re2 O11 . . 1.644(15) ?
Re2 O12 . . 1.42(2) ?
Re2 O13 . . 1.49(2) ?
O1 C5 . . 1.440(12) ?
O1 C7 . . 1.414(12) ?
O2 C1 . . 1.438(12) ?
O2 C2 . . 1.429(14) ?
O3 C3 . . 1.438(12) ?
O3 C6 . . 1.434(13) ?
O4 C4 . . 1.430(13) ?
O4 C8 . . 1.429(12) ?
O7 H1o7 . . 1.000(6) ?
O7 H2o7 . . 0.954(5) ?
C1 C4 . . 1.505(17) ?
C1 H1c1 . . 0.96 ?
C1 H2c1 . . 0.96 ?
C2 C6 . . 1.496(16) ?
C2 H1c2 . . 0.96 ?
C2 H2c2 . . 0.96 ?
C3 C7 . . 1.524(14) ?
C3 H1c3 . . 0.96 ?
C3 H2c3 . . 0.96 ?
C4 H1c4 . . 0.96 ?
C4 H2c4 . . 0.96 ?
C5 C8 . . 1.495(15) ?
C5 H1c5 . . 0.96 ?
C5 H2c5 . . 0.96 ?
C6 H1c6 . . 0.96 ?
C6 H2c6 . . 0.96 ?
C7 H1c7 . . 0.96 ?
C7 H2c7 . . 0.96 ?
C8 H1c8 . . 0.96 ?
C8 H2c8 . . 0.96 ?

loop_
_geom_hbond_atom_site_label_D
_geom_hbond_atom_site_label_H
_geom_hbond_atom_site_label_A
_geom_hbond_site_symmetry_D
_geom_hbond_site_symmetry_H
_geom_hbond_site_symmetry_A
_geom_hbond_distance_DH
_geom_hbond_distance_HA
_geom_hbond_distance_DA
_geom_hbond_angle_DHA
_geom_hbond_publ_flag
O7 H1o7 O9 . . . 1.000(6) 2.107(9) 2.914(11) 136.5(4) ?
O7 H2o7 O8 . . 1_556 0.954(5) 2.216(10) 3.029(11) 142.6(5) ?
O7 H2o7 O11 . . 1_556 0.954(5) 2.120(16) 2.799(16) 127.0(6) ?

loop_
_geom_torsion_atom_site_label_1
_geom_torsion_atom_site_label_2
_geom_torsion_atom_site_label_3
_geom_torsion_atom_site_label_4
_geom_torsion_site_symmetry_1
_geom_torsion_site_symmetry_2
_geom_torsion_site_symmetry_3
_geom_torsion_site_symmetry_4
_geom_torsion
_geom_torsion_publ_flag
? ? ? ? ? ? ? ? ? ?

loop_
_restr_angle_atom_site_label_1
_restr_angle_site_symmetry_1
_restr_angle_atom_site_label_2
_restr_angle_site_symmetry_2
_restr_angle_atom_site_label_3
_restr_angle_site_symmetry_3
_restr_angle_target
_restr_angle_target_weight_param
? ? ? ? ? ? ? ?

loop_
_restr_distance_atom_site_label_1
_restr_distance_site_symmetry_1
_restr_distance_atom_site_label_2
_restr_distance_site_symmetry_2
_restr_distance_target
_restr_distance_target_weight_param
O7 . H1o7 . 0.987 0.001
O7 . H2o7 . 0.943 0.001

loop_
_restr_equal_angle_atom_site_label_1
_restr_equal_angle_site_symmetry_1
_restr_equal_angle_atom_site_label_2
_restr_equal_angle_site_symmetry_2
_restr_equal_angle_atom_site_label_3
_restr_equal_angle_site_symmetry_3
_restr_equal_angle_class_class_id
_restr_equal_angle_class_target_weight_param
? ? ? ? ? ? ? ?

loop_
_restr_equal_distance_atom_site_label_1
_restr_equal_distance_site_symmetry_1
_restr_equal_distance_atom_site_label_2
_restr_equal_distance_site_symmetry_2
_restr_equal_distance_class_class_id
_restr_equal_distance_class_target_weight_param
? ? ? ? ? ?

loop_
_restr_equal_torsion_atom_site_label_1
_restr_equal_torsion_site_symmetry_1
_restr_equal_torsion_atom_site_label_2
_restr_equal_torsion_site_symmetry_2
_restr_equal_torsion_atom_site_label_3
_restr_equal_torsion_site_symmetry_3
_restr_equal_torsion_atom_site_label_4
_restr_equal_torsion_site_symmetry_4
_restr_equal_torsion_class_class_id
_restr_equal_torsion_class_target_weight_param
? ? ? ? ? ? ? ? ? ?

loop_
_restr_torsion_atom_site_label_1
_restr_torsion_site_symmetry_1
_restr_torsion_atom_site_label_2
_restr_torsion_site_symmetry_2
_restr_torsion_atom_site_label_3
_restr_torsion_site_symmetry_3
_restr_torsion_atom_site_label_4
_restr_torsion_site_symmetry_4
_restr_torsion_angle_target
_restr_torsion_weight_param
? ? ? ? ? ? ? ? ? ?

loop_
_twin_individual_id
_twin_individual_mass_fraction_refined
_twin_individual_twin_matrix_11
_twin_individual_twin_matrix_12
_twin_individual_twin_matrix_13
_twin_individual_twin_matrix_21
_twin_individual_twin_matrix_22
_twin_individual_twin_matrix_23
_twin_individual_twin_matrix_31
_twin_individual_twin_matrix_32
_twin_individual_twin_matrix_33
? ? ? ? ? ? ? ? ? ? ?

loop_
_atom_site_anharmonic_adp.atom_site_label
_atom_site_anharmonic_adp.tens_elem
_atom_site_anharmonic_adp.coeff
O12 C111 1.01(16)
O12 C112 0
O12 C113 0
O12 C122 0
O12 C123 0
O12 C133 0
O12 C222 0
O12 C223 0
O12 C233 0
O12 C333 0
O12 D1111 0
O12 D1112 0.65(8)
O12 D1113 0
O12 D1122 0
O12 D1123 0.15(2)
O12 D1133 0
O12 D1222 0
O12 D1223 0
O12 D1233 0.037(11)
O12 D1333 0
O12 D2222 -0.0093(11)
O12 D2223 0
O12 D2233 0
O12 D2333 0
O12 D3333 0
O13 C111 0
O13 C112 0
O13 C113 0
O13 C122 0
O13 C123 0
O13 C133 0
O13 C222 0.012(3)
O13 C223 -0.041(9)
O13 C233 0.16(4)
O13 C333 0
O13 D1111 0
O13 D1112 0
O13 D1113 0
O13 D1122 0
O13 D1123 0
O13 D1133 -0.61(11)
O13 D1222 -0.028(4)
O13 D1223 0.050(11)
O13 D1233 -0.22(4)
O13 D1333 1.5(2)
O13 D2222 0
O13 D2223 0
O13 D2233 0
O13 D2333 0.46(8)
O13 D3333 0
